data_7122359
loop_
_publ_author_name
'Yang, Huajun'
'Luo, Min'
'Wu, Zhou'
'Wang, Wei'
'Xue, Chaozhuang'
'Wu, Tao'

_publ_section_title
;
 A semiconducting metal-chalcogenide-organic framework with square-planar
 tetra-coordinated sulfur.
;
_journal_issue 80
_journal_name_full 'Chemical communications (Cambridge, England)'
_journal_page_first 11272
_journal_page_last 11275
_journal_paper_doi 10.1039/c8cc06997b
_journal_volume 54
_journal_year 2018
_chemical_formula_moiety 'C72 Mn12  O48 S3'
_chemical_formula_sum 'C72 Mn12 O48 S3'
_chemical_formula_weight 2388.18
_space_group_crystal_system cubic
_space_group_IT_number 221
_space_group_name_Hall '-P 4 2 3'
_space_group_name_H-M_alt 'P m -3 m'
_symmetry_space_group_name_Hall '-P 4 2 3'
_symmetry_space_group_name_H-M 'P m -3 m'
_audit_creation_method SHELXL-2014/7
_audit_update_record
;
2018-01-23 deposited with the CCDC.
2018-09-13 downloaded from the CCDC.
;
_cell_angle_alpha 90
_cell_angle_beta 90
_cell_angle_gamma 90
_cell_formula_units_Z 1
_cell_length_a 15.8573(6)
_cell_length_b 15.8573(6)
_cell_length_c 15.8573(6)
_cell_measurement_reflns_used 4011
_cell_measurement_temperature 296(2)
_cell_measurement_theta_max 24.45
_cell_measurement_theta_min 2.57
_cell_volume 3987.4(3)
_computing_cell_refinement
;

Bruker: APEX2 v2013.10-0, Bruker AXS Inc., 
Madison, Wisconsin, USA, 2012.
;
_computing_data_collection
;

Bruker: Bruker Instrument Service v3.0.26, Bruker AXS Inc., 
Madison, Wisconsin?? USA, 2012.
;
_computing_data_reduction
;

Bruker: SAINT V8.27B, Bruker AXS Inc., 
Madison, Wisconsin, USA, 2012.
;
_computing_molecular_graphics
;

K. Brandenburg, H. Putz: 
Diamond - Crystal and Molecular Structure Visualization v3.2i, 
Crystal Impact GbR, Bonn, Germany, 2012
'

;
_computing_publication_material
;

WinGX publication routines (L. Farrugia, 
J. Appl. Crystallogr. 1999, 32, 837-838.)
;
_computing_structure_refinement 'SHELXL-2014/7 (Sheldrick, 2014)'
_computing_structure_solution
;
SIR97 ( A. Altomare, M. C. Burla, M. Camalli, G. Cascarano, C. Giacovazzo, 
A. Guagliardi, A. G. G. Moliterni, G. Polidori, R. Spagna,J. Appl.  Crystallogr. 1999, 32, 115-119.)
;
_diffrn_ambient_temperature 296(2)
_diffrn_detector_area_resol_mean '\f and \w scans'
_diffrn_measured_fraction_theta_full 0.995
_diffrn_measured_fraction_theta_max 0.995
_diffrn_measurement_device_type 'fine-focus sealed tube'
_diffrn_measurement_method 'Bruker APEX-II CCD'
_diffrn_radiation_type MoK\a
_diffrn_radiation_wavelength 0.71073
_diffrn_reflns_av_R_equivalents 0.0603
_diffrn_reflns_av_unetI/netI 0.0176
_diffrn_reflns_Laue_measured_fraction_full 0.995
_diffrn_reflns_Laue_measured_fraction_max 0.995
_diffrn_reflns_limit_h_max 17
_diffrn_reflns_limit_h_min -18
_diffrn_reflns_limit_k_max 18
_diffrn_reflns_limit_k_min -17
_diffrn_reflns_limit_l_max 14
_diffrn_reflns_limit_l_min -18
_diffrn_reflns_number 11737
_diffrn_reflns_point_group_measured_fraction_full 0.995
_diffrn_reflns_point_group_measured_fraction_max 0.995
_diffrn_reflns_theta_full 24.674
_diffrn_reflns_theta_max 24.674
_diffrn_reflns_theta_min 2.872
_exptl_absorpt_coefficient_mu 1.009
_exptl_absorpt_correction_T_max 0.886
_exptl_absorpt_correction_T_min 0.886
_exptl_absorpt_correction_type multi-scan
_exptl_absorpt_process_details
;
Bruker: SADABS v2012/1, Bruker AXS Inc., 
Madison, Wisconsin, USA, 2012.
;
_exptl_crystal_colour colorless
_exptl_crystal_density_diffrn 0.995
_exptl_crystal_description cubic
_exptl_crystal_F_000 3219
_exptl_crystal_size_max 0.12
_exptl_crystal_size_mid 0.12
_exptl_crystal_size_min 0.12
_refine_diff_density_max 0.723
_refine_diff_density_min -0.332
_refine_diff_density_rms 0.071
_refine_ls_extinction_method none
_refine_ls_goodness_of_fit_ref 1.019
_refine_ls_hydrogen_treatment undef
_refine_ls_matrix_type full
_refine_ls_number_parameters 34
_refine_ls_number_reflns 741
_refine_ls_number_restraints 0
_refine_ls_restrained_S_all 1.019
_refine_ls_R_factor_all 0.0383
_refine_ls_R_factor_gt 0.0347
_refine_ls_shift/su_max 0.000
_refine_ls_shift/su_mean 0.000
_refine_ls_structure_factor_coef Fsqd
_refine_ls_weighting_details 'w=1/[\s^2^(Fo^2^)+(0.0600P)^2^+5.0000P] where P=(Fo^2^+2Fc^2^)/3'
_refine_ls_weighting_scheme calc
_refine_ls_wR_factor_gt 0.0980
_refine_ls_wR_factor_ref 0.1004
_reflns_Friedel_coverage 0.000
_reflns_number_gt 666
_reflns_number_total 741
_reflns_threshold_expression 'I > 2\s(I)'
_cod_data_source_file c8cc06997b2.cif
_cod_data_source_block Mn4S
_cod_depositor_comments 'Adding full bibliography for 7122359.cif.'
_cod_original_cell_volume 3987.4(5)
_cod_original_formula_sum 'C72 Mn12  O48 S3'
_cod_database_code 7122359
_shelx_shelxl_version_number 2014/7
_shelx_space_group_comment
;
The symmetry employed for this shelxl refinement is uniquely defined
by the following loop, which should always be used as a source of
symmetry information in preference to the above space-group names.
They are only intended as comments.
;
_exptl_absorpt_special_details
;Department of Chemistry 
University of Anywhere 
Sometown 
Somewhere, UK 
;

loop_
_space_group_symop_operation_xyz
'x, y, z'
'-x, -y, z'
'-x, y, -z'
'x, -y, -z'
'z, x, y'
'z, -x, -y'
'-z, -x, y'
'-z, x, -y'
'y, z, x'
'-y, z, -x'
'y, -z, -x'
'-y, -z, x'
'y, x, -z'
'-y, -x, -z'
'y, -x, z'
'-y, x, z'
'x, z, -y'
'-x, z, y'
'-x, -z, -y'
'x, -z, y'
'z, y, -x'
'z, -y, x'
'-z, y, x'
'-z, -y, -x'
'-x, -y, -z'
'x, y, -z'
'x, -y, z'
'-x, y, z'
'-z, -x, -y'
'-z, x, y'
'z, x, -y'
'z, -x, y'
'-y, -z, -x'
'y, -z, x'
'-y, z, x'
'y, z, -x'
'-y, -x, z'
'y, x, z'
'-y, x, -z'
'y, -x, -z'
'-x, -z, y'
'x, -z, -y'
'x, z, y'
'-x, z, -y'
'-z, -y, x'
'-z, y, -x'
'z, -y, -x'
'z, y, x'

loop_
_atom_site_label
_atom_site_type_symbol
_atom_site_fract_x
_atom_site_fract_y
_atom_site_fract_z
_atom_site_U_iso_or_equiv
_atom_site_adp_type
_atom_site_occupancy
_atom_site_site_symmetry_order
_atom_site_calc_flag
_atom_site_refinement_flags_posn
_atom_site_refinement_flags_adp
_atom_site_refinement_flags_occupancy
C3 C 0.26463(16) 0.26463(16) 0.1574(2) 0.0280(8) Uani 1 2 d S T P
Mn1 Mn 0.0000 0.5000 0.15384(4) 0.0179(3) Uani 1 4 d S T P
S1 S 0.0000 0.5000 0.0000 0.0498(10) Uani 1 16 d S T P
C1 C 0.15365(16) 0.3780(2) 0.15365(16) 0.0297(8) Uani 1 2 d S T P
O1 O 0.08958(12) 0.40694(13) 0.18885(13) 0.0472(6) Uani 1 1 d . . .
C2 C 0.19308(15) 0.3004(2) 0.19308(15) 0.0262(8) Uani 1 2 d S T P

loop_
_atom_site_aniso_label
_atom_site_aniso_U_11
_atom_site_aniso_U_22
_atom_site_aniso_U_33
_atom_site_aniso_U_23
_atom_site_aniso_U_13
_atom_site_aniso_U_12
C3 0.0281(11) 0.0281(11) 0.0279(19) 0.0105(11) 0.0105(11) 0.0069(15)
Mn1 0.0124(4) 0.0106(4) 0.0305(5) 0.000 0.000 0.000
S1 0.0182(8) 0.113(3) 0.0182(8) 0.000 0.000 0.000
C1 0.0309(12) 0.0273(18) 0.0309(12) 0.0084(11) -0.0031(15) 0.0084(11)
O1 0.0397(11) 0.0460(12) 0.0559(13) 0.0228(10) 0.0096(10) 0.0281(9)
C2 0.0269(11) 0.0249(18) 0.0269(11) 0.0098(11) 0.0053(14) 0.0098(11)

loop_
_atom_type_symbol
_atom_type_description
_atom_type_scat_dispersion_real
_atom_type_scat_dispersion_imag
_atom_type_scat_source
C C 0.0033 0.0016 'International Tables Vol C Tables 4.2.6.8 and 6.1.1.4'
N N 0.0061 0.0033 'International Tables Vol C Tables 4.2.6.8 and 6.1.1.4'
O O 0.0106 0.0060 'International Tables Vol C Tables 4.2.6.8 and 6.1.1.4'
S S 0.1246 0.1234 'International Tables Vol C Tables 4.2.6.8 and 6.1.1.4'
Mn Mn 0.3368 0.7283 'International Tables Vol C Tables 4.2.6.8 and 6.1.1.4'
In In -0.7276 1.3100 'International Tables Vol C Tables 4.2.6.8 and 6.1.1.4'

loop_
_geom_angle_atom_site_label_1
_geom_angle_atom_site_label_2
_geom_angle_atom_site_label_3
_geom_angle
_geom_angle_site_symmetry_1
_geom_angle_site_symmetry_3
C2 C3 C2 120.1(3) 9 .
O1 Mn1 O1 88.11(12) . 27_565
O1 Mn1 O1 84.04(11) . 28
O1 Mn1 O1 149.67(12) 27_565 28
O1 Mn1 O1 149.67(12) . 2_565
O1 Mn1 O1 84.04(11) 27_565 2_565
O1 Mn1 O1 88.11(12) 28 2_565
O1 Mn1 S1 105.17(6) . .
O1 Mn1 S1 105.16(6) 27_565 .
O1 Mn1 S1 105.16(6) 28 .
O1 Mn1 S1 105.16(6) 2_565 .
Mn1 S1 Mn1 180.0 45_565 21
Mn1 S1 Mn1 90.0 45_565 25_565
Mn1 S1 Mn1 90.0 21 25_565
Mn1 S1 Mn1 90.0 45_565 .
Mn1 S1 Mn1 90.0 21 .
Mn1 S1 Mn1 180.0 25_565 .
O1 C1 O1 126.5(3) 48 .
O1 C1 C2 116.75(16) 48 .
O1 C1 C2 116.75(16) . .
C1 O1 Mn1 133.16(19) . .
C3 C2 C3 119.9(3) . 5
C3 C2 C1 120.07(16) . .
C3 C2 C1 120.07(16) 5 .

loop_
_geom_bond_atom_site_label_1
_geom_bond_atom_site_label_2
_geom_bond_distance
_geom_bond_site_symmetry_2
C3 C2 1.389(2) 9
C3 C2 1.389(2) .
Mn1 O1 2.1223(18) .
Mn1 O1 2.1223(18) 27_565
Mn1 O1 2.1223(18) 28
Mn1 O1 2.1223(18) 2_565
Mn1 S1 2.4395(7) .
S1 Mn1 2.4394(7) 45_565
S1 Mn1 2.4394(7) 21
S1 Mn1 2.4394(7) 25_565
C1 O1 1.246(2) 48
C1 O1 1.246(2) .
C1 C2 1.515(4) .
C2 C3 1.389(2) 5
